data_4031253
loop_
_publ_author_name
'Lai Zhuzhi'
'Fu Ruibiao'
'Hu Shengmin'
'Wu Xintao'

_publ_section_title
;
 Syntheses, crystal structures, thermal stabilities, and magnetic and
 luminescent properties of 3D heterometal phosphonates: Na M [O3 P C H (O
 H) C O2] (M = Mn, Fe, Co, Zn)
;
_journal_name_full 'European Journal of Inorganic Chemistry'
_journal_page_first 5439
_journal_page_last 5446
_journal_volume 2007
_journal_year 2007
_chemical_formula_sum 'C2 H2 Co Na O6 P'
_chemical_name_systematic 'Na Co (O3 P C H (O H) C O2)'
_space_group_IT_number 61
_symmetry_space_group_name_Hall '-P 2ac 2ab'
_symmetry_space_group_name_H-M 'P b c a'
_cell_angle_alpha 90
_cell_angle_beta 90
_cell_angle_gamma 90
_cell_formula_units_Z 8
_cell_length_a 10.1998
_cell_length_b 9.689
_cell_length_c 10.7943
_cell_volume 1066.756
_citation_journal_id_ASTM EJICFO
_cod_data_source_file LaiZhuzhi_EJICFO_2007_1429.cif
_cod_data_source_block C2H2Co1Na1O6P1
_cod_original_formula_sum 'C2 H2 Co1 Na1 O6 P1'
_cod_database_code 4031253

loop_
_symmetry_equiv_pos_as_xyz
x,y,z
-x+1/2,-y,z+1/2
x+1/2,-y+1/2,-z
-x,y+1/2,-z+1/2
-x,-y,-z
x-1/2,y,-z-1/2
-x-1/2,y-1/2,z
x,-y-1/2,z-1/2

loop_
_atom_site_label
_atom_site_type_symbol
_atom_site_fract_x
_atom_site_fract_y
_atom_site_fract_z
_atom_site_occupancy
_atom_site_U_iso_or_equiv
Co1 Co+2 0.18042 0.58398 -0.10833 1 0.0
H2 H-1 0.073 0.237 0.251 1 0.0
O4 O-2 0.2619 0.2802 0.2366 1 0.0
O6 O-2 0.3188 0.4789 -0.2197 1 0.0
O5 O-2 0.0281 0.5164 -0.2322 1 0.0
H1 H+1 0.28 0.195 0.247 1 0.0
O3 O-2 0.1689 0.4023 -0.0149 1 0.0
C2 C+2 -0.0888 0.5548 -0.2425 1 0.0
O1 O-2 0.1477 0.1412 -0.0027 1 0.0
Na1 Na+1 0.37568 0.41632 0.07217 1 0.0
C1 C+4 0.1248 0.2978 0.2073 1 0.0
O2 O-2 -0.054 0.2869 0.0238 1 0.0
P1 P+3 0.09469 0.28105 0.03971 1 0.0
